data_7217748
loop_
_publ_author_name
'Shen, Yali'
'Lu, Jialin'
'Tang, Chunying'
'Wang, Fang'
'Zhang, Yong'
'Jia, Dingxian'

_publ_section_title
;
 Polymeric templates and solvent effects: syntheses and properties of
 polymeric iodoargentates containing solvated [Mn(4,4&#x2032;-bpy)]2+
 cations
;
_journal_name_full 'RSC Advances'
_journal_paper_doi 10.1039/C4RA08121H
_journal_year 2014
_chemical_formula_moiety 'C45 H79 Ag10 I14 Mn2 N11 O10 S2'
_chemical_formula_sum 'C45 H79 Ag10 I14 Mn2 N11 O10 S2'
_chemical_formula_weight 3963.49
_chemical_name_systematic
; 
 ? 
;
_space_group_IT_number 2
_symmetry_cell_setting triclinic
_symmetry_Int_Tables_number 2
_symmetry_space_group_name_Hall '-P 1'
_symmetry_space_group_name_H-M 'P -1'
_atom_sites_solution_hydrogens geom
_atom_sites_solution_primary direct
_atom_sites_solution_secondary difmap
_audit_creation_method SHELXL-97
_cell_angle_alpha 86.670(14)
_cell_angle_beta 86.076(14)
_cell_angle_gamma 73.569(11)
_cell_formula_units_Z 2
_cell_length_a 13.0276(18)
_cell_length_b 16.091(2)
_cell_length_c 22.994(5)
_cell_measurement_reflns_used 20568
_cell_measurement_temperature 223(2)
_cell_measurement_theta_max 25.35
_cell_measurement_theta_min 3.0230
_cell_volume 4608.7(13)
_computing_cell_refinement CrystalClear
_computing_data_collection CrystalClear
_computing_data_reduction CrystalStructure
_computing_structure_refinement 'SHELXL-97 (Sheldrick, 1997)'
_computing_structure_solution 'SHELXS-97 (Sheldrick, 1990)'
_diffrn_ambient_temperature 223(2)
_diffrn_detector_area_resol_mean 14.63
_diffrn_measured_fraction_theta_full 0.992
_diffrn_measured_fraction_theta_max 0.992
_diffrn_measurement_device_type 'Rigaku Saturn'
_diffrn_measurement_method \w
_diffrn_radiation_monochromator graphite
_diffrn_radiation_source 'fine-focus sealed tube'
_diffrn_radiation_type MoK\a
_diffrn_radiation_wavelength 0.71073
_diffrn_reflns_av_R_equivalents 0.0601
_diffrn_reflns_av_sigmaI/netI 0.0947
_diffrn_reflns_limit_h_max 15
_diffrn_reflns_limit_h_min -13
_diffrn_reflns_limit_k_max 19
_diffrn_reflns_limit_k_min -19
_diffrn_reflns_limit_l_max 27
_diffrn_reflns_limit_l_min -27
_diffrn_reflns_number 36645
_diffrn_reflns_theta_full 25.35
_diffrn_reflns_theta_max 25.35
_diffrn_reflns_theta_min 3.02
_exptl_absorpt_coefficient_mu 7.118
_exptl_absorpt_correction_T_max 0.6747
_exptl_absorpt_correction_T_min 0.1630
_exptl_absorpt_correction_type multi-scan
_exptl_absorpt_process_details 'Jacobson, R. (1998) Private communication'
_exptl_crystal_colour Colorless
_exptl_crystal_density_diffrn 2.856
_exptl_crystal_density_method 'not measured'
_exptl_crystal_description Block
_exptl_crystal_F_000 3600
_exptl_crystal_size_max 0.40
_exptl_crystal_size_mid 0.35
_exptl_crystal_size_min 0.06
_refine_diff_density_max 3.349
_refine_diff_density_min -1.127
_refine_diff_density_rms 0.163
_refine_ls_extinction_coef 0.0047(16)
_refine_ls_extinction_expression Fc^*^=kFc[1+0.001xFc^2^\l^3^/sin(2\q)]^-1/4^
_refine_ls_extinction_method SHELXL
_refine_ls_goodness_of_fit_ref 1.127
_refine_ls_hydrogen_treatment constr
_refine_ls_matrix_type full
_refine_ls_number_parameters 699
_refine_ls_number_reflns 16758
_refine_ls_number_restraints 104
_refine_ls_restrained_S_all 1.124
_refine_ls_R_factor_all 0.0825
_refine_ls_R_factor_gt 0.0584
_refine_ls_shift/su_max 0.001
_refine_ls_shift/su_mean 0.000
_refine_ls_structure_factor_coef Fsqd
_refine_ls_weighting_details 'calc w=1/[\s^2^(Fo^2^)+(0.2000P)^2^+0.0000P] where P=(Fo^2^+2Fc^2^)/3'
_refine_ls_weighting_scheme calc
_refine_ls_wR_factor_gt 0.1035
_refine_ls_wR_factor_ref 0.1418
_reflns_number_gt 8822
_reflns_number_total 16758
_reflns_threshold_expression >2sigma(I)
_cod_data_source_file c4ra08121h2.cif
_cod_data_source_block shelxl
_cod_depositor_comments
;
The following automatic conversions were performed:

'_refine_ls_hydrogen_treatment' value 'CONSTR' changed to 'constr'
according to
/usr/data/users/saulius/crontab/automatic-downloads/rss-feeds/RSC/lib/dictionaries/cif_core.dic
dictionary named 'cif_core.dic' version 2.4.2 from 2011-04-26.

Automatic conversion script
Id: cif_fix_values 2281 2013-09-26 08:29:07Z andrius 
;
_cod_original_cell_volume 4608.8(13)
_cod_database_code 7217748

loop_
_symmetry_equiv_pos_as_xyz
'x, y, z'
'-x, -y, -z'

loop_
_atom_site_label
_atom_site_type_symbol
_atom_site_fract_x
_atom_site_fract_y
_atom_site_fract_z
_atom_site_U_iso_or_equiv
_atom_site_adp_type
_atom_site_occupancy
_atom_site_symmetry_multiplicity
_atom_site_calc_flag
_atom_site_refinement_flags
Ag1 Ag 0.1575(3) -0.0930(2) 0.32046(17) 0.0762(10) Uani 1 1 d .
Ag2 Ag -0.0100(5) -0.0758(5) 0.2202(2) 0.0718(3) Uani 1 1 d .
Ag3 Ag -0.0292(2) 0.1298(2) 0.17502(14) 0.0729(10) Uani 1 1 d .
Ag4 Ag 0.0909(2) 0.12878(18) 0.29622(13) 0.0762(8) Uani 1 1 d .
Ag5 Ag 0.0869(2) 0.3504(2) 0.17325(16) 0.0715(12) Uani 1 1 d .
Ag6 Ag -0.0537(2) 0.34307(19) 0.29727(16) 0.0722(10) Uani 1 1 d .
Ag7 Ag 0.0768(5) 0.5391(5) 0.2198(2) 0.0750(3) Uani 1 1 d .
Ag8 Ag -0.1182(3) 0.5519(2) 0.3222(2) 0.0749(13) Uani 1 1 d .
Ag9 Ag -0.0804(5) 0.7324(4) 0.2755(3) 0.0729(3) Uani 1 1 d .
Ag10 Ag 0.1372(5) 0.7159(4) 0.2946(4) 0.0774(3) Uani 1 1 d .
I1 I 0.17207(16) -0.00385(15) 0.20632(11) 0.0784(7) Uani 1 1 d .
I2 I 0.16529(18) 0.03253(14) 0.39858(11) 0.0734(7) Uani 1 1 d .
I3 I -0.0554(3) -0.1199(3) 0.33992(14) 0.0728(13) Uani 1 1 d .
I4 I 0.3201(3) -0.25138(18) 0.3158(2) 0.0764(17) Uani 1 1 d .
I5 I -0.1466(3) 0.0226(4) 0.13754(16) 0.0741(19) Uani 1 1 d .
I6 I -0.13452(15) 0.19837(14) 0.28142(11) 0.0728(6) Uani 1 1 d .
I7 I 0.0378(2) 0.2430(2) 0.09648(12) 0.0710(10) Uani 1 1 d .
I8 I 0.17399(15) 0.27560(14) 0.28122(10) 0.0680(7) Uani 1 1 d .
I9 I -0.11741(19) 0.48417(16) 0.20603(14) 0.0732(10) Uani 1 1 d .
I10 I 0.2122(3) 0.4615(3) 0.12899(14) 0.0750(17) Uani 1 1 d .
I11 I -0.15690(18) 0.42192(16) 0.40048(14) 0.0729(9) Uani 1 1 d .
I12 I 0.0550(9) 0.7355(4) 0.17902(17) 0.0715(7) Uani 1 1 d .
I13 I 0.09946(18) 0.55901(19) 0.33913(11) 0.0679(8) Uani 1 1 d .
I14 I -0.2720(3) 0.7154(2) 0.3157(3) 0.0699(3) Uani 1 1 d .
Mn1 Mn 0.4918(3) 0.7656(3) 0.5737(2) 0.0741(16) Uani 1 1 d .
Mn2 Mn 0.4626(4) 0.2432(3) 0.9239(3) 0.0843(2) Uani 1 1 d D
C1 C 0.5837(19) 0.623(2) 0.6672(15) 0.072(12) Uani 1 1 d D
H1 H 0.6486 0.6344 0.6541 0.100 Uiso 1 1 calc R
C2 C 0.585(2) 0.5628(19) 0.7119(13) 0.071(9) Uani 1 1 d D
H2 H 0.6474 0.5392 0.7325 0.082 Uiso 1 1 calc R
C3 C 0.4937(14) 0.5373(16) 0.7261(11) 0.077(8) Uani 1 1 d D
C4 C 0.402(2) 0.580(2) 0.6991(17) 0.075(15) Uani 1 1 d D
H4 H 0.3371 0.5659 0.7087 0.114 Uiso 1 1 calc R
C5 C 0.4067(15) 0.6435(15) 0.6579(15) 0.070(11) Uani 1 1 d D
H5 H 0.3433 0.6730 0.6397 0.084 Uiso 1 1 calc R
C6 C 0.4848(17) 0.4735(11) 0.7775(11) 0.067(11) Uani 1 1 d D
C7 C 0.563(2) 0.4442(19) 0.8160(15) 0.076(15) Uani 1 1 d D
H7 H 0.6233 0.4651 0.8136 0.116 Uiso 1 1 calc R
C8 C 0.551(3) 0.384(2) 0.8582(18) 0.079(19) Uani 1 1 d D
H8 H 0.5966 0.3742 0.8895 0.113 Uiso 1 1 calc R
C9 C 0.419(2) 0.4224(19) 0.7744(16) 0.075(13) Uani 1 1 d D
H9 H 0.3740 0.4319 0.7428 0.102 Uiso 1 1 calc R
C10 C 0.413(2) 0.3581(18) 0.8147(12) 0.074(10) Uani 1 1 d D
H10 H 0.3624 0.3273 0.8120 0.088 Uiso 1 1 calc R
C11 C 0.567(2) 0.879(3) 0.656(2) 0.082(2) Uani 1 1 d D
H11 H 0.6324 0.8492 0.6368 0.112 Uiso 1 1 calc R
C12 C 0.564(2) 0.937(2) 0.697(2) 0.073(2) Uani 1 1 d D
H12 H 0.6277 0.9446 0.7091 0.114 Uiso 1 1 calc R
C13 C 0.467(2) 0.984(2) 0.7216(19) 0.074(2) Uani 1 1 d D
C14 C 0.379(2) 0.961(2) 0.7085(17) 0.077(8) Uani 1 1 d D
H14 H 0.3137 0.9865 0.7288 0.116 Uiso 1 1 calc R
C15 C 0.3807(19) 0.903(2) 0.6675(16) 0.077(8) Uani 1 1 d D
H15 H 0.3178 0.8907 0.6575 0.116 Uiso 1 1 calc R
C16 C 0.462(3) 1.049(2) 0.7681(16) 0.083(9) Uani 1 1 d D
C17 C 0.540(3) 1.091(2) 0.7708(16) 0.079(9) Uani 1 1 d D
H17 H 0.5963 1.0816 0.7420 0.119 Uiso 1 1 calc R
C18 C 0.537(3) 1.146(2) 0.8141(17) 0.081(9) Uani 1 1 d D
H18 H 0.5928 1.1715 0.8196 0.119 Uiso 1 1 calc R
C19 C 0.387(3) 1.064(2) 0.814(2) 0.082(9) Uani 1 1 d D
C20A C 0.357(3) 1.142(3) 0.839(3) 0.081(9) Uani 0.55 1 d PD
C20B C 0.406(7) 1.097(4) 0.865(3) 0.079(9) Uani 0.45 1 d PD
N1 N 0.4953(15) 0.6666(16) 0.6416(12) 0.070(8) Uani 1 1 d D
N2 N 0.481(2) 0.338(2) 0.8583(16) 0.069(14) Uani 1 1 d D
N3 N 0.4753(15) 0.8641(19) 0.6425(14) 0.077(8) Uani 1 1 d D
N4 N 0.449(3) 1.1602(17) 0.8469(16) 0.077(9) Uani 1 1 d D
O1 O 0.6627(16) 0.7324(19) 0.5672(11) 0.078(8) Uani 1 1 d D
O2 O 0.5057(16) 0.6758(16) 0.5129(14) 0.075(10) Uani 1 1 d D
O3 O 0.3212(14) 0.7942(12) 0.5658(10) 0.078(3) Uani 1 1 d D
O4 O 0.5031(17) 0.8628(16) 0.5132(9) 0.068(13) Uani 1 1 d D
O5 O 0.432(4) 0.148(2) 0.991(2) 0.078(4) Uani 1 1 d D
O6 O 0.6312(16) 0.191(4) 0.9204(16) 0.079(3) Uani 1 1 d D
O7 O 0.293(2) 0.294(2) 0.9210(14) 0.081(15) Uani 1 1 d D
O8 O 0.458(3) 0.332(2) 0.9947(12) 0.074(12) Uani 1 1 d .
O9 O 0.466(4) 0.7981(19) 0.867(2) 0.083(19) Uani 1 1 d D
S1 S 0.2562(6) 0.8537(6) 0.5214(5) 0.078(3) Uani 1 1 d D
S2 S 0.5689(7) 0.8408(7) 0.4565(6) 0.074(5) Uani 1 1 d D
N5 N 0.8250(18) 0.681(2) 0.5242(13) 0.078(11) Uani 1 1 d D
N6 N 0.4407(19) 0.5947(14) 0.4531(14) 0.074(2) Uani 1 1 d D
N7 N 0.390(4) 0.115(2) 1.0777(19) 0.079(4) Uani 1 1 d D
N8 N 0.759(3) 0.110(3) 0.966(2) 0.087(3) Uani 1 1 d D
N9 N 0.1388(17) 0.361(2) 0.9538(15) 0.081(15) Uani 1 1 d D
N10 N 0.431(4) 0.6858(19) 0.8515(16) 0.084(19) Uani 1 1 d D
C21 C 0.7224(19) 0.685(2) 0.5301(15) 0.074(17) Uani 1 1 d D
H21 H 0.6941 0.6517 0.5065 0.110 Uiso 1 1 calc R
C22 C 0.858(4) 0.757(3) 0.534(2) 0.078(3) Uani 1 1 d D
H22A H 0.9319 0.7399 0.5441 0.110 Uiso 1 1 calc R
H22B H 0.8129 0.7888 0.5652 0.110 Uiso 1 1 calc R
H22C H 0.8504 0.7936 0.4984 0.110 Uiso 1 1 calc R
C23 C 0.900(3) 0.616(3) 0.490(3) 0.084(5) Uani 1 1 d D
H23A H 0.9303 0.5656 0.5147 0.127 Uiso 1 1 calc R
H23B H 0.9569 0.6396 0.4731 0.127 Uiso 1 1 calc R
H23C H 0.8632 0.6003 0.4590 0.127 Uiso 1 1 calc R
C24 C 0.435(2) 0.6486(17) 0.495(2) 0.073(4) Uani 1 1 d D
H24 H 0.3663 0.6698 0.5130 0.114 Uiso 1 1 calc R
C25 C 0.530(2) 0.581(3) 0.410(2) 0.077(19) Uani 1 1 d D
H25A H 0.5208 0.6319 0.3839 0.116 Uiso 1 1 calc R
H25B H 0.5333 0.5310 0.3877 0.116 Uiso 1 1 calc R
H25C H 0.5965 0.5713 0.4296 0.116 Uiso 1 1 calc R
C26 C 0.365(3) 0.548(3) 0.4437(16) 0.080(16) Uani 1 1 d D
H26A H 0.2935 0.5814 0.4572 0.121 Uiso 1 1 calc R
H26B H 0.3839 0.4925 0.4651 0.121 Uiso 1 1 calc R
H26C H 0.3649 0.5385 0.4024 0.121 Uiso 1 1 calc R
C27 C 0.1697(19) 0.9364(15) 0.5606(13) 0.080(3) Uani 1 1 d D
H27A H 0.1422 0.9121 0.5958 0.122 Uiso 1 1 calc R
H27B H 0.1106 0.9668 0.5369 0.122 Uiso 1 1 calc R
H27C H 0.2080 0.9767 0.5709 0.122 Uiso 1 1 calc R
C28 C 0.172(2) 0.7963(18) 0.4993(16) 0.078(3) Uani 1 1 d D
H28A H 0.1682 0.7513 0.5286 0.122 Uiso 1 1 calc R
H28B H 0.2006 0.7700 0.4625 0.122 Uiso 1 1 calc R
H28C H 0.1013 0.8354 0.4945 0.122 Uiso 1 1 calc R
C29 C 0.468(4) 0.882(3) 0.408(2) 0.084(3) Uani 1 1 d D
H29A H 0.4203 0.8449 0.4097 0.128 Uiso 1 1 calc R
H29B H 0.4998 0.8831 0.3684 0.128 Uiso 1 1 calc R
H29C H 0.4277 0.9401 0.4180 0.128 Uiso 1 1 calc R
C30 C 0.637(3) 0.921(2) 0.448(2) 0.075(2) Uani 1 1 d D
H30A H 0.5931 0.9733 0.4663 0.119 Uiso 1 1 calc R
H30B H 0.6496 0.9335 0.4070 0.119 Uiso 1 1 calc R
H30C H 0.7044 0.9007 0.4667 0.119 Uiso 1 1 calc R
C31A C 0.399(8) 0.177(3) 1.039(2) 0.088(4) Uani 0.58 1 d PD
C31B C 0.354(3) 0.151(6) 1.026(3) 0.091(4) Uani 0.42 1 d PD
C32A C 0.361(7) 0.040(3) 1.060(3) 0.085(4) Uani 0.58 1 d PD
C32B C 0.338(6) 0.055(6) 1.108(5) 0.086(4) Uani 0.42 1 d PD
C33A C 0.346(9) 0.138(4) 1.136(2) 0.082(4) Uani 0.58 1 d PD
C33B C 0.505(4) 0.085(6) 1.084(4) 0.088(4) Uani 0.42 1 d PD
C34 C 0.682(2) 0.183(3) 0.966(2) 0.086(3) Uani 1 1 d D
H34 H 0.6664 0.2240 0.9953 0.122 Uiso 1 1 calc R
C35 C 0.868(3) 0.110(5) 0.951(3) 0.086(3) Uani 1 1 d D
H35A H 0.8693 0.1628 0.9291 0.120 Uiso 1 1 calc R
H35B H 0.9022 0.0604 0.9271 0.120 Uiso 1 1 calc R
H35C H 0.9068 0.1050 0.9861 0.120 Uiso 1 1 calc R
C36 C 0.751(7) 0.038(4) 1.006(3) 0.076(3) Uani 1 1 d D
H36A H 0.6821 0.0537 1.0276 0.110 Uiso 1 1 calc R
H36B H 0.8080 0.0261 1.0328 0.110 Uiso 1 1 calc R
H36C H 0.7573 -0.0124 0.9837 0.110 Uiso 1 1 calc R
C37 C 0.2434(16) 0.337(3) 0.9615(16) 0.081(15) Uani 1 1 d D
H37 H 0.2750 0.3514 0.9937 0.118 Uiso 1 1 calc R
C38A C 0.089(5) 0.300(4) 0.931(4) 0.081(15) Uani 0.52 1 d PD
C38B C 0.099(4) 0.346(7) 0.899(3) 0.078(15) Uani 0.48 1 d PD
C39A C 0.087(4) 0.450(3) 0.933(4) 0.082(15) Uani 0.52 1 d PD
C39B C 0.066(3) 0.432(5) 0.984(4) 0.085(15) Uani 0.48 1 d PD
C40 C 0.463(6) 0.728(4) 0.8940(18) 0.076(19) Uani 1 1 d D
H40 H 0.4783 0.7092 0.9328 0.118 Uiso 1 1 calc R
C41 C 0.342(5) 0.649(5) 0.868(3) 0.071(19) Uani 1 1 d D
H41A H 0.2904 0.6638 0.8384 0.113 Uiso 1 1 calc R
H41B H 0.3081 0.6721 0.9051 0.113 Uiso 1 1 calc R
H41C H 0.3693 0.5863 0.8728 0.13 Uiso 1 1 calc R
C42 C 0.418(6) 0.735(4) 0.7951(15) 0.077(19) Uani 1 1 d D
H42A H 0.3477 0.7767 0.7953 0.113 Uiso 1 1 calc R
H42B H 0.4256 0.6958 0.7638 0.113 Uiso 1 1 calc R
H42C H 0.4726 0.7659 0.7893 0.113 Uiso 1 1 calc R
O10 O 0.237(7) 0.659(4) 1.005(2) 0.136(4) Uani 1 1 d D
N11 N 0.265(6) 0.556(4) 0.954(3) 0.134(4) Uani 1 1 d D
C43 C 0.206(7) 0.636(4) 0.962(3) 0.138(4) Uani 1 1 d D
C44 C 0.212(9) 0.490(5) 0.944(4) 0.147(4) Uani 1 1 d D
C45 C 0.367(6) 0.520(5) 0.978(4) 0.136(4) Uani 1 1 d D

loop_
_atom_site_aniso_label
_atom_site_aniso_U_11
_atom_site_aniso_U_22
_atom_site_aniso_U_33
_atom_site_aniso_U_23
_atom_site_aniso_U_13
_atom_site_aniso_U_12
Ag1 0.0772(19) 0.0777(18) 0.0756(3) -0.0061(18) 0.0103(19) -0.0194(16)
Ag2 0.0677(5) 0.0697(7) 0.0727(4) -0.017(4) 0.011(3) -0.018(6)
Ag3 0.0612(16) 0.0725(2) 0.0786(2) 0.0028(18) -0.0015(15) -0.0163(17)
Ag4 0.0679(14) 0.0799(17) 0.079(2) 0.013(15) -0.012(14) -0.016(13)
Ag5 0.0626(17) 0.0731(3) 0.0711(3) 0.015(2) -0.0144(17) -0.013(18)
Ag6 0.0626(16) 0.0713(18) 0.0726(3) 0.012(18) -0.011(17) -0.012(14)
Ag7 0.0683(5) 0.0714(8) 0.0808(3) -0.022(4) -0.014(3) -0.012(6)
Ag8 0.0725(19) 0.0797(19) 0.0682(4) 0.002(2) -0.016(2) -0.017(16)
Ag9 0.0680(5) 0.0646(4) 0.0743(7) -0.008(4) 0.006(5) -0.012(4)
Ag10 0.0766(5) 0.0675(5) 0.0808(9) -0.014(5) 0.013(5) -0.016(4)
I1 0.0643(10) 0.0845(15) 0.0908(17) -0.013(13) 0.010(11) -0.018(10)
I2 0.0648(13) 0.0732(13) 0.0872(16) 0.0194(12) -0.0248(12) -0.0269(11)
I3 0.0697(2) 0.0758(3) 0.0755(2) -0.016(2) 0.012(17) -0.019(2)
I4 0.0655(19) 0.0768(16) 0.0762(5) 0.019(2) 0.022(2) -0.015(14)
I5 0.0708(2) 0.0712(6) 0.0717(3) -0.017(3) 0.017(2) -0.019(3)
I6 0.0616(10) 0.0694(12) 0.0904(16) -0.0007(11) -0.0004(10) -0.0184(9)
I7 0.0534(19) 0.0752(3) 0.0751(18) 0.0106(18) -0.0133(15) -0.0140(19)
I8 0.0461(10) 0.0798(14) 0.0820(15) 0.0130(12) -0.0184(10) -0.0238(10)
I9 0.0629(14) 0.0758(14) 0.0746(3) 0.0114(16) -0.019(16) -0.0134(12)
I10 0.0749(3) 0.0650(5) 0.071(2) 0.014(2) -0.012(2) -0.007(4)
I11 0.0734(12) 0.0714(15) 0.0712(3) -0.014(16) -0.018(14) -0.012(11)
I12 0.0691(2) 0.0724(5) 0.076(2) -0.017(3) 0.009(5) -0.015(10)
I13 0.0565(13) 0.0723(2) 0.0747(17) 0.0069(15) -0.0146(12) -0.0143(13)
I14 0.070(2) 0.0657(18) 0.0656(9) -0.011(3) -0.011(4) -0.008(15)
Mn1 0.0622(18) 0.087(3) 0.0734(4) 0.063(3) -0.026(2) -0.0297(19)
Mn2 0.081(3) 0.070(3) 0.0757(5) 0.026(3) 0.028(3) 0.007(2)
C1 0.062(16) 0.065(3) 0.079(2) 0.014(2) -0.023(17) -0.015(2)
C2 0.068(16) 0.078(2) 0.069(3) -0.021(19) 0.008(17) -0.044(16)
C3 0.077(11) 0.063(16) 0.070(2) 0.005(16) -0.020(13) -0.018(11)
C4 0.061(16) 0.068(2) 0.076(4) 0.017(2) -0.016(2) -0.003(16)
C5 0.069(11) 0.066(13) 0.074(3) 0.030(17) -0.032(16) 0.010(10)
C6 0.051(15) 0.060(11) 0.073(3) 0.013(15) -0.014(19) -0.007(11)
C7 0.076(13) 0.058(17) 0.070(4) 0.016(2) -0.015(2) -0.011(13)
C8 0.081(3) 0.080(3) 0.075(4) 0.009(3) -0.018(3) -0.03(2)
C9 0.074(18) 0.067(19) 0.075(3) 0.03(2) -0.015(2) -0.031(16)
C10 0.087(2) 0.063(17) 0.080(3) -0.007(18) 0.02(2) -0.042(17)
C11 0.066(16) 0.081(3) 0.070(6) 0.05(4) -0.01(2) 0.00(2)
C12 0.073(15) 0.077(2) 0.069(7) 0.019(3) 0.00(3) -0.021(16)
C13 0.074(2) 0.074(2) 0.068(7) 0.001(3) 0.017(3) -0.013(2)
C14 0.074(7) 0.070(17) 0.075(2) 0.015(15) 0.007(11) -0.024(10)
C15 0.074(7) 0.082(17) 0.072(2) 0.025(15) 0.007(11) -0.024(10)
C16 0.073(13) 0.081(8) 0.072(2) 0.011(11) 0.015(15) -0.007(9)
C17 0.075(13) 0.071(8) 0.072(2) 0.011(11) 0.025(15) -0.007(9)
C18 0.078(13) 0.071(8) 0.074(2) 0.011(11) 0.055(15) -0.007(9)
C19 0.069(13) 0.069(8) 0.081(2) 0.011(11) 0.025(15) -0.007(9)
C20A 0.075(13) 0.077(8) 0.073(2) 0.011(11) 0.032(15) -0.007(9)
C20B 0.076(13) 0.076(8) 0.074(2) 0.011(11) 0.022(15) -0.007(9)
N1 0.050(14) 0.062(15) 0.079(2) 0.040(15) -0.019(14) -0.012(12)
N2 0.058(17) 0.072(2) 0.067(3) 0.026(2) -0.018(2) -0.018(18)
N3 0.064(7) 0.080(17) 0.075(2) 0.045(15) 0.007(11) -0.024(10)
N4 0.073(13) 0.071(8) 0.082(2) 0.002(11) 0.015(15) -0.007(9)
O1 0.072(9) 0.072(2) 0.080(2) 0.019(16) -0.007(11) -0.016(11)
O2 0.077(11) 0.074(17) 0.069(3) 0.017(19) -0.014(15) -0.037(12)
O3 0.068(3) 0.080(5) 0.082(8) 0.045(5) -0.028(4) -0.017(3)
O4 0.059(14) 0.074(2) 0.076(3) 0.013(2) -0.040(17) -0.025(15)
O5 0.075(4) 0.066(19) 0.077(6) 0.016(3) 0.006(5) 0.016(3)
O6 0.061(9) 0.081(3) 0.074(3) 0.007(3) 0.018(4) 0.01(4)
O7 0.075(2) 0.086(5) 0.076(18) -0.013(2) 0.013(15) -0.018(3)
O8 0.073(3) 0.077(3) 0.069(18) 0.020(19) -0.017(18) -0.016(2)
O9 0.079(4) 0.079(4) 0.085(4) 0.019(3) -0.020(3) -0.011(3)
S1 0.078(3) 0.080(5) 0.072(8) 0.045(5) -0.028(4) -0.017(3)
S2 0.065(4) 0.075(7) 0.072(13) 0.013(9) -0.013(7) -0.017(5)
N5 0.075(17) 0.065(3) 0.081(3) 0.001(2) -0.016(18) -0.015(2)
N6 0.078(18) 0.055(18) 0.080(6) 0.008(3) -0.014(3) -0.007(15)
N7 0.075(4) 0.076(19) 0.077(6) 0.016(3) 0.036(5) 0.016(3)
N8 0.081(9) 0.076(3) 0.074(3) 0.017(3) 0.018(4) 0.01(4)
N9 0.075(2) 0.076(5) 0.076(18) -0.013(2) 0.013(15) -0.008(3)
N10 0.079(4) 0.084(4) 0.085(4) 0.019(3) -0.020(3) -0.011(3)
C21 0.076(2) 0.068(3) 0.076(5) 0.015(3) -0.016(3) -0.03(2)
C22 0.072(4) 0.076(8) 0.077(5) -0.013(5) 0.015(4) -0.005(5)
C23 0.076(3) 0.068(6) 0.083(13) -0.021(7) -0.007(5) 0.007(3)
C24 0.059(2) 0.066(13) 0.075(12) -0.012(3) -0.007(4) 0.014(14)
C25 0.065(18) 0.081(3) 0.073(6) -0.012(4) 0.008(3) -0.012(2)
C26 0.082(3) 0.077(4) 0.069(3) 0.001(3) -0.013(2) -0.002(3)
C27 0.078(3) 0.080(5) 0.082(8) 0.025(5) -0.018(4) -0.017(3)
C28 0.072(3) 0.080(5) 0.079(8) 0.045(5) -0.028(4) -0.017(3)
C29 0.091(3) 0.082(4) 0.077(8) 0.008(5) -0.019(4) -0.014(3)
C30 0.067(19) 0.081(5) 0.066(4) 0.011(4) 0.001(2) -0.015(3)
C31A 0.075(4) 0.076(19) 0.077(6) 0.016(3) 0.026(5) 0.011(3)
C31B 0.077(4) 0.086(19) 0.067(6) 0.026(3) 0.036(5) 0.009(3)
C32A 0.068(4) 0.092(19) 0.067(6) 0.006(3) 0.012(5) 0.016(3)
C32B 0.065(4) 0.085(19) 0.068(6) 0.016(3) 0.018(5) 0.019(3)
C33A 0.075(4) 0.073(19) 0.069(6) 0.023(3) 0.042(5) 0.023(3)
C33B 0.073(4) 0.079(19) 0.083(6) 0.019(3) 0.021(5) 0.012(3)
C34 0.081(9) 0.081(3) 0.074(3) 0.017(3) 0.038(4) 0.009(4)
C35 0.078(9) 0.078(3) 0.085(3) 0.027(3) 0.018(4) 0.0011(4)
C36 0.071(9) 0.071(3) 0.068(3) 0.017(3) 0.012(4) 0.008(4)
C37 0.075(2) 0.076(5) 0.096(18) -0.013(2) 0.013(15) -0.008(3)
C38A 0.073(2) 0.076(5) 0.076(18) -0.013(2) 0.023(15) -0.008(3)
C38B 0.072(2) 0.078(5) 0.0736(18) -0.023(2) 0.013(15) -0.015(3)
C39A 0.079(2) 0.079(5) 0.066(18) -0.023(2) 0.038(15) -0.002(3)
C39B 0.068(2) 0.076(5) 0.086(18) -0.024(2) 0.043(15) -0.018(3)
C40 0.069(4) 0.074(4) 0.075(4) 0.019(3) -0.0120(3) -0.011(3)
C41 0.069(4) 0.0614(4) 0.075(4) 0.026(3) -0.0134(3) -0.001(3)
C42 0.0754(4) 0.075(4) 0.078(4) 0.021(3) -0.020(3) -0.011(3)
O10 0.168(10) 0.1314(7) 0.118(4) -0.05(4) 0.00(5) -0.065(8)
N11 0.118(10) 0.161(7) 0.118(4) -0.05(4) 0.001(5) -0.0154(8)
C43 0.138(10) 0.1391(7) 0.121(4) -0.05(4) 0.006(5) -0.024(8)
C44 0.136(10) 0.1614(7) 0.116(4) -0.015(4) 0.019(5) -0.0035(8)
C45 0.1101(10) 0.153(7) 0.128(4) -0.025(4) 0.010(5) -0.0202(8)

loop_
_atom_type_symbol
_atom_type_description
_atom_type_scat_dispersion_real
_atom_type_scat_dispersion_imag
_atom_type_scat_source
C C 0.0033 0.0016 'International Tables Vol C Tables 4.2.6.8 and 6.1.1.4'
H H 0.0000 0.0000 'International Tables Vol C Tables 4.2.6.8 and 6.1.1.4'
N N 0.0061 0.0033 'International Tables Vol C Tables 4.2.6.8 and 6.1.1.4'
O O 0.0106 0.0060 'International Tables Vol C Tables 4.2.6.8 and 6.1.1.4'
Ag Ag -0.8971 1.1015 'International Tables Vol C Tables 4.2.6.8 and 6.1.1.4'
I I -0.4742 1.8119 'International Tables Vol C Tables 4.2.6.8 and 6.1.1.4'
Mn Mn 0.3368 0.7283 'International Tables Vol C Tables 4.2.6.8 and 6.1.1.4'
S S 0.1246 0.1234 'International Tables Vol C Tables 4.2.6.8 and 6.1.1.4'

loop_
_geom_angle_atom_site_label_1
_geom_angle_atom_site_label_2
_geom_angle_atom_site_label_3
_geom_angle
_geom_angle_site_symmetry_1
_geom_angle_site_symmetry_3
I2 Ag1 I4 120.46(16) . .
I2 Ag1 I3 106.11(14) . .
I4 Ag1 I3 111.75(14) . .
I2 Ag1 I1 102.61(11) . .
I4 Ag1 I1 105.79(16) . .
I3 Ag1 I1 109.45(14) . .
I2 Ag1 Ag10 150.9(2) . 1_545
I4 Ag1 Ag10 51.44(15) . 1_545
I3 Ag1 Ag10 63.23(15) . 1_545
I1 Ag1 Ag10 106.5(2) . 1_545
I5 Ag2 I3 129.9(2) . .
I5 Ag2 I1 102.25(19) . .
I3 Ag2 I1 111.91(17) . .
I5 Ag2 I12 105.8(2) . 1_545
I3 Ag2 I12 95.6(2) . 1_545
I1 Ag2 I12 110.4(3) . 1_545
I7 Ag3 I5 120.18(15) . .
I7 Ag3 I6 117.12(15) . .
I5 Ag3 I6 105.96(13) . .
I7 Ag3 I1 104.65(12) . .
I5 Ag3 I1 100.04(16) . .
I6 Ag3 I1 106.74(11) . .
I2 Ag4 I8 109.93(10) . .
I2 Ag4 I6 120.53(12) . .
I8 Ag4 I6 104.55(10) . .
I2 Ag4 I1 101.39(11) . .
I8 Ag4 I1 114.63(12) . .
I6 Ag4 I1 106.21(11) . .
I7 Ag5 I10 117.97(16) . .
I7 Ag5 I8 118.20(15) . .
I10 Ag5 I8 106.28(13) . .
I7 Ag5 I9 107.18(12) . .
I10 Ag5 I9 99.43(16) . .
I8 Ag5 I9 105.46(15) . .
I11 Ag6 I8 123.13(13) . .
I11 Ag6 I6 107.11(12) . .
I8 Ag6 I6 104.59(12) . .
I11 Ag6 I9 103.24(13) . .
I8 Ag6 I9 105.75(12) . .
I6 Ag6 I9 113.29(12) . .
I10 Ag7 I13 135.0(3) . .
I10 Ag7 I9 102.75(18) . .
I13 Ag7 I9 109.89(19) . .
I10 Ag7 I12 97.8(2) . .
I13 Ag7 I12 96.3(2) . .
I9 Ag7 I12 113.9(3) . .
I11 Ag8 I14 119.4(2) . .
I11 Ag8 I13 106.68(13) . .
I14 Ag8 I13 114.44(13) . .
I11 Ag8 I9 104.59(13) . .
I14 Ag8 I9 103.21(17) . .
I13 Ag8 I9 107.41(15) . .
I14 Ag9 I12 146.0(3) . .
I14 Ag9 I3 103.9(3) . 1_565
I12 Ag9 I3 101.11(18) . 1_565
I4 Ag10 I13 119.1(3) 1_565 .
I4 Ag10 I12 122.7(3) 1_565 .
I13 Ag10 I12 103.00(19) . .
I4 Ag10 I3 106.7(2) 1_565 1_565
I13 Ag10 I3 110.0(2) . 1_565
I12 Ag10 I3 91.7(3) . 1_565
I4 Ag10 Ag1 55.83(12) 1_565 1_565
I13 Ag10 Ag1 148.1(3) . 1_565
I12 Ag10 Ag1 104.5(2) . 1_565
I3 Ag10 Ag1 53.53(13) 1_565 1_565
Ag2 I1 Ag1 67.01(14) . .
Ag2 I1 Ag4 95.61(15) . .
Ag1 I1 Ag4 71.25(10) . .
Ag2 I1 Ag3 69.36(17) . .
Ag1 I1 Ag3 114.26(12) . .
Ag4 I1 Ag3 66.84(9) . .
Ag1 I2 Ag4 75.65(11) . .
Ag2 I3 Ag1 67.72(13) . .
Ag2 I3 Ag9 76.07(19) . 1_545
Ag1 I3 Ag9 113.12(19) . 1_545
Ag2 I3 Ag10 75.0(2) . 1_545
Ag1 I3 Ag10 63.24(12) . 1_545
Ag9 I3 Ag10 53.92(17) 1_545 1_545
Ag10 I4 Ag1 72.72(18) 1_545 .
Ag2 I5 Ag3 73.55(14) . .
Ag3 I6 Ag6 103.78(12) . .
Ag3 I6 Ag4 70.23(10) . .
Ag6 I6 Ag4 73.53(9) . .
Ag3 I7 Ag5 99.84(13) . .
Ag5 I8 Ag4 101.01(11) . .
Ag5 I8 Ag6 70.40(11) . .
Ag4 I8 Ag6 73.69(9) . .
Ag8 I9 Ag7 68.48(14) . .
Ag8 I9 Ag6 67.77(11) . .
Ag7 I9 Ag6 91.38(15) . .
Ag8 I9 Ag5 113.11(11) . .
Ag7 I9 Ag5 66.15(17) . .
Ag6 I9 Ag5 67.05(10) . .
Ag7 I10 Ag5 70.70(16) . .
Ag8 I11 Ag6 71.60(13) . .
Ag9 I12 Ag10 60.18(18) . .
Ag9 I12 Ag2 75.8(2) . 1_565
Ag10 I12 Ag2 77.03(19) . 1_565
Ag9 I12 Ag7 71.09(18) . .
Ag10 I12 Ag7 74.8(2) . .
Ag2 I12 Ag7 144.1(2) 1_565 .
Ag7 I13 Ag10 81.8(2) . .
Ag7 I13 Ag8 70.34(15) . .
Ag10 I13 Ag8 112.69(18) . .
Ag9 I14 Ag8 70.85(16) . .
O2 Mn1 O4 94.3(11) . .
O2 Mn1 O1 86.2(10) . .
O4 Mn1 O1 83.7(9) . .
O2 Mn1 O3 86.0(9) . .
O4 Mn1 O3 92.1(8) . .
O1 Mn1 O3 170.8(10) . .
O2 Mn1 N1 89.4(11) . .
O4 Mn1 N1 173.4(9) . .
O1 Mn1 N1 91.1(8) . .
O3 Mn1 N1 93.5(7) . .
O2 Mn1 N3 179.0(10) . .
O4 Mn1 N3 86.7(11) . .
O1 Mn1 N3 94.2(9) . .
O3 Mn1 N3 93.7(8) . .
N1 Mn1 N3 89.6(11) . .
O6 Mn2 O7 176.0(15) . .
O6 Mn2 N2 89.1(14) . .
O7 Mn2 N2 88.9(13) . .
O6 Mn2 O5 94.7(17) . .
O7 Mn2 O5 87.3(17) . .
N2 Mn2 O5 176.2(17) . .
O6 Mn2 O8 95.1(18) . .
O7 Mn2 O8 88.5(12) . .
N2 Mn2 O8 91.7(12) . .
O5 Mn2 O8 88.7(17) . .
O6 Mn2 N4 90.9(17) . 1_545
O7 Mn2 N4 85.4(11) . 1_545
N2 Mn2 N4 85.9(12) . 1_545
O5 Mn2 N4 93.3(18) . 1_545
O8 Mn2 N4 173.5(12) . 1_545
N1 C1 C2 123(2) . .
N1 C1 H1 118.4 . .
C2 C1 H1 118.4 . .
C1 C2 C3 119(2) . .
C1 C2 H2 120.6 . .
C3 C2 H2 120.6 . .
C4 C3 C2 118(2) . .
C4 C3 C6 117.7(17) . .
C2 C3 C6 123.1(18) . .
C5 C4 C3 118(2) . .
C5 C4 H4 121.0 . .
C3 C4 H4 121.0 . .
N1 C5 C4 125(2) . .
N1 C5 H5 117.7 . .
C4 C5 H5 117.7 . .
C7 C6 C9 114.7(18) . .
C7 C6 C3 122.5(18) . .
C9 C6 C3 119.1(19) . .
C6 C7 C8 119(2) . .
C6 C7 H7 120.6 . .
C8 C7 H7 120.6 . .
N2 C8 C7 125(3) . .
N2 C8 H8 117.7 . .
C7 C8 H8 117.7 . .
C6 C9 C10 123(2) . .
C6 C9 H9 118.3 . .
C10 C9 H9 118.3 . .
N2 C10 C9 120(2) . .
N2 C10 H10 119.9 . .
C9 C10 H10 119.9 . .
N3 C11 C12 119(4) . .
N3 C11 H11 120.7 . .
C12 C11 H11 120.6 . .
C11 C12 C13 120(4) . .
C11 C12 H12 119.9 . .
C13 C12 H12 119.9 . .
C14 C13 C12 117(3) . .
C14 C13 C16 122(3) . .
C12 C13 C16 121(3) . .
C13 C14 C15 123(3) . .
C13 C14 H14 118.4 . .
C15 C14 H14 118.3 . .
N3 C15 C14 117(3) . .
N3 C15 H15 121.7 . .
C14 C15 H15 121.7 . .
C17 C16 C19 114(3) . .
C17 C16 C13 122(3) . .
C19 C16 C13 123(3) . .
C18 C17 C16 122(3) . .
C18 C17 H17 119.1 . .
C16 C17 H17 119.1 . .
N4 C18 C17 112(2) . .
N4 C18 H18 124.1 . .
C17 C18 H18 124.0 . .
C20A C19 C20B 43(4) . .
C20A C19 C16 120(4) . .
C20B C19 C16 121(5) . .
N4 C20A C19 104(4) . .
N4 C20B C19 105(4) . .
C1 N1 C5 117(2) . .
C1 N1 Mn1 123.2(16) . .
C5 N1 Mn1 120.3(14) . .
C8 N2 C10 116(3) . .
C8 N2 Mn2 125.1(18) . .
C10 N2 Mn2 118.9(17) . .
C15 N3 C11 124(3) . .
C15 N3 Mn1 121(2) . .
C11 N3 Mn1 115(3) . .
C18 N4 C20B 122(5) . .
C18 N4 C20A 131(4) . .
C20B N4 C20A 45(4) . .
C18 N4 Mn2 108(2) . 1_565
C20B N4 Mn2 112(3) . 1_565
C20A N4 Mn2 120(3) . 1_565
C21 O1 Mn1 125.8(19) . .
C24 O2 Mn1 129(3) . .
S1 O3 Mn1 126.8(12) . .
S2 O4 Mn1 120.1(14) . .
C31A O5 C31B 41.6(11) . .
C31A O5 Mn2 115(3) . .
C31B O5 Mn2 131(4) . .
C34 O6 Mn2 120(2) . .
C37 O7 Mn2 119(2) . .
O3 S1 C28 103.8(12) . .
O3 S1 C27 105.3(12) . .
C28 S1 C27 103.3(17) . .
O4 S2 C29 99(3) . .
O4 S2 C30 103(2) . .
C29 S2 C30 100(2) . .
C21 N5 C22 119(3) . .
C21 N5 C23 121(3) . .
C22 N5 C23 116(2) . .
C24 N6 C26 127(3) . .
C24 N6 C25 119(3) . .
C26 N6 C25 115(2) . .
C31A N7 C31B 39.0(10) . .
C31A N7 C32A 121(2) . .
C31B N7 C32A 85(4) . .
C31A N7 C33B 92(4) . .
C31B N7 C33B 119(2) . .
C32A N7 C33B 105(6) . .
C31A N7 C32B 156(3) . .
C31B N7 C32B 118(2) . .
C32A N7 C32B 47(5) . .
C33B N7 C32B 110.6(19) . .
C31A N7 C33A 119(2) . .
C31B N7 C33A 129(5) . .
C32A N7 C33A 110.8(19) . .
C33B N7 C33A 104(6) . .
C32B N7 C33A 65(5) . .
C34 N8 C35 120(5) . .
C34 N8 C36 120(5) . .
C35 N8 C36 113(5) . .
C37 N9 C39B 121(2) . .
C37 N9 C38B 120.5(19) . .
C39B N9 C38B 112.8(18) . .
C37 N9 C38A 120(2) . .
C39B N9 C38A 116(4) . .
C38B N9 C38A 42(5) . .
C37 N9 C39A 119(2) . .
C39B N9 C39A 50(5) . .
C38B N9 C39A 79(5) . .
C38A N9 C39A 111.3(18) . .
C40 N10 C41 116.5 . .
C40 N10 C42 113.2 . .
C41 N10 C42 113.1 . .
O1 C21 N5 120.3 . .
O1 C21 H21 120.1 . .
N5 C21 H21 120.2 . .
N5 C22 H22A 110.5 . .
N5 C22 H22B 109.9 . .
H22A C22 H22B 110.1 . .
N5 C22 H22C 109.8 . .
H22A C22 H22C 110.2 . .
H22B C22 H22C 109.2 . .
N5 C23 H23A 110.9 . .
N5 C23 H23B 109.3 . .
H23A C23 H23B 109.3 . .
N5 C23 H23C 109.8 . .
H23A C23 H23C 109.5 . .
H23B C23 H23C 109.5 . .
O2 C24 N6 130(4) . .
O2 C24 H24 115.3 . .
N6 C24 H24 115.2 . .
N6 C25 H25A 109.4 . .
N6 C25 H25B 109.5 . .
H25A C25 H25B 109.5 . .
N6 C25 H25C 109.6 . .
H25A C25 H25C 109.5 . .
H25B C25 H25C 109.5 . .
N6 C26 H26A 109.5 . .
N6 C26 H26B 109.4 . .
H26A C26 H26B 109.5 . .
N6 C26 H26C 109.5 . .
H26A C26 H26C 109.5 . .
H26B C26 H26C 109.5 . .
S1 C27 H27A 109.5 . .
S1 C27 H27B 109.5 . .
H27A C27 H27B 109.5 . .
S1 C27 H27C 109.5 . .
H27A C27 H27C 109.5 . .
H27B C27 H27C 109.5 . .
S1 C28 H28A 109.5 . .
S1 C28 H28B 109.5 . .
H28A C28 H28B 109.5 . .
S1 C28 H28C 109.5 . .
H28A C28 H28C 109.5 . .
H28B C28 H28C 109.5 . .
S2 C29 H29A 109.6 . .
S2 C29 H29B 109.5 . .
H29A C29 H29B 109.5 . .
S2 C29 H29C 109.4 . .
H29A C29 H29C 109.5 . .
H29B C29 H29C 109.5 . .
S2 C30 H30A 109.4 . .
S2 C30 H30B 109.5 . .
H30A C30 H30B 109.5 . .
S2 C30 H30C 109.5 . .
H30A C30 H30C 109.5 . .
H30B C30 H30C 109.5 . .
O5 C31A N7 112.5 . .
O5 C31B N7 109.2 . .
O6 C34 N8 110.5 . .
O6 C34 H34 124.1 . .
N8 C34 H34 125.2 . .
N8 C35 H35A 110.0 . .
N8 C35 H35B 109.9 . .
H35A C35 H35B 108.9 . .
N8 C35 H35C 110.3 . .
H35A C35 H35C 110.9 . .
H35B C35 H35C 108.8 . .
N8 C36 H36A 109.8 . .
N8 C36 H36B 110.0 . .
H36A C36 H36B 109.1 . .
N8 C36 H36C 109.8 . .
H36A C36 H36C 109.1 . .
H36B C36 H36C 109.1 . .
O7 C37 N9 111(2) . .
O7 C37 H37 124.7 . .
N9 C37 H37 124.6 . .
O9 C40 N10 101.5 . .
O9 C40 H40 129.4 . .
N10 C40 H40 129.1 . .
N10 C41 H41A 110.0 . .
N10 C41 H41B 109.7 . .
H41A C41 H41B 109.0 . .
N10 C41 H41C 109.2 . .
H41A C41 H41C 109.9 . .
H41B C41 H41C 109.2 . .
N10 C42 H42A 109.5 . .
N10 C42 H42B 109.6 . .
H42A C42 H42B 110.4 . .
N10 C42 H42C 109.3 . .
H42A C42 H42C 108.4 . .
H42B C42 H42C 108.5 . .
C43 N11 C45 123.3 . .
C43 N11 C44 119.5 . .
C45 N11 C44 112.3 . .
O10 C43 N11 106.5 . .

loop_
_geom_bond_atom_site_label_1
_geom_bond_atom_site_label_2
_geom_bond_distance
_geom_bond_site_symmetry_2
Ag1 I2 2.807(4) .
Ag1 I4 2.817(4) .
Ag1 I3 2.928(4) .
Ag1 I1 2.938(4) .
Ag1 Ag10 3.251(6) 1_545
Ag2 I5 2.794(8) .
Ag2 I3 2.867(6) .
Ag2 I1 2.912(4) .
Ag2 I12 3.099(9) 1_545
Ag3 I7 2.764(4) .
Ag3 I5 2.812(4) .
Ag3 I6 2.843(4) .
Ag3 I1 2.985(4) .
Ag4 I2 2.814(3) .
Ag4 I8 2.859(3) .
Ag4 I6 2.868(3) .
Ag4 I1 2.980(4) .
Ag5 I7 2.766(5) .
Ag5 I10 2.847(4) .
Ag5 I8 2.858(4) .
Ag5 I9 2.993(5) .
Ag6 I11 2.828(5) .
Ag6 I8 2.862(4) .
Ag6 I6 2.863(3) .
Ag6 I9 2.977(4) .
Ag7 I10 2.754(8) .
Ag7 I13 2.825(5) .
Ag7 I9 2.947(5) .
Ag7 I12 3.184(8) .
Ag8 I11 2.812(5) .
Ag8 I14 2.824(4) .
Ag8 I13 2.924(4) .
Ag8 I9 2.940(5) .
Ag9 I14 2.682(8) .
Ag9 I12 2.746(10) .
Ag9 I3 2.976(7) 1_565
Ag10 I4 2.663(7) 1_565
Ag10 I13 2.828(6) .
Ag10 I12 2.900(10) .
Ag10 I3 3.251(8) 1_565
Ag10 Ag1 3.251(6) 1_565
I3 Ag9 2.976(7) 1_545
I3 Ag10 3.251(8) 1_545
I4 Ag10 2.663(7) 1_545
I12 Ag2 3.099(9) 1_565
Mn1 O2 2.03(3) .
Mn1 O4 2.063(2) .
Mn1 O1 2.13(2) .
Mn1 O3 2.157(17) .
Mn1 N1 2.16(2) .
Mn1 N3 2.26(3) .
Mn2 O6 2.116(2) .
Mn2 O7 2.13(3) .
Mn2 N2 2.14(3) .
Mn2 O5 2.21(3) .
Mn2 O8 2.22(4) .
Mn2 N4 2.32(4) 1_545
C1 N1 1.32(2) .
C1 C2 1.37(2) .
C1 H1 0.9400 .
C2 C3 1.38(5) .
C2 H2 0.9400 .
C3 C4 1.37(5) .
C3 C6 1.54(3) .
C4 C5 1.36(3) .
C4 H4 0.9400 .
C5 N1 1.333(17) .
C5 H5 0.9400 .
C6 C7 1.36(3) .
C6 C9 1.36(3) .
C7 C8 1.36(5) .
C7 H7 0.9400 .
C8 N2 1.33(3) .
C8 H8 0.9400 .
C9 C10 1.36(2) .
C9 H9 0.9400 .
C10 N2 1.34(2) .
C10 H10 0.9400 .
C11 N3 1.34(2) .
C11 C12 1.36(5) .
C11 H11 0.9400 .
C12 C13 1.37(3) .
C12 H12 0.9400 .
C13 C14 1.36(3) .
C13 C16 1.53(3) .
C14 C15 1.36(3) .
C14 H14 0.9400 .
C15 N3 1.32(3) .
C15 H15 0.9400 .
C16 C17 1.38(5) .
C16 C19 1.37(3) .
C17 C18 1.36(4) .
C17 H17 0.9400 .
C18 N4 1.30(5) .
C18 H18 0.9400 .
C19 C20A 1.36(2) .
C19 C20B 1.37(2) .
C20A N4 1.34(2) .
C20B N4 1.32(2) .
N4 Mn2 2.32(4) 1_565
O1 C21 1.25(3) .
O2 C24 1.23(4) .
O3 S1 1.492(14) .
O4 S2 1.513(18) .
O5 C31A 1.241(19) .
O5 C31B 1.26(2) .
O6 C34 1.26(5) .
O7 C37 1.23(4) .
O9 C40 1.26(7) .
S1 C28 1.733(17) .
S1 C27 1.733(18) .
S2 C29 1.74(3) .
S2 C30 1.75(5) .
N5 C21 1.32(5) .
N5 C22 1.44(5) .
N5 C23 1.44(5) .
N6 C24 1.32(4) .
N6 C26 1.44(5) .
N6 C25 1.45(5) .
N7 C31A 1.315(18) .
N7 C31B 1.340(19) .
N7 C32A 1.451(19) .
N7 C33B 1.456(19) .
N7 C32B 1.456(19) .
N7 C33A 1.461(18) .
N8 C34 1.31(6) .
N8 C35 1.44(6) .
N8 C36 1.45(8) .
N9 C37 1.33(5) .
N9 C39B 1.448(18) .
N9 C38B 1.455(18) .
N9 C38A 1.456(18) .
N9 C39A 1.462(18) .
N10 C40 1.37(8) .
N10 C41 1.46(9) .
N10 C42 1.47(8) .
C21 H21 0.9400 .
C22 H22A 0.9700 .
C22 H22B 0.9700 .
C22 H22C 0.9700 .
C23 H23A 0.9700 .
C23 H23B 0.9700 .
C23 H23C 0.9700 .
C24 H24 0.9400 .
C25 H25A 0.9700 .
C25 H25B 0.9700 .
C25 H25C 0.9700 .
C26 H26A 0.9700 .
C26 H26B 0.9700 .
C26 H26C 0.9700 .
C27 H27A 0.9700 .
C27 H27B 0.9700 .
C27 H27C 0.9700 .
C28 H28A 0.9700 .
C28 H28B 0.9700 .
C28 H28C 0.9700 .
C29 H29A 0.9702 .
C29 H29B 0.9702 .
C29 H29C 0.9702 .
C30 H30A 0.9700 .
C30 H30B 0.9700 .
C30 H30C 0.9700 .
C34 H34 0.9400 .
C35 H35A 0.9754 .
C35 H35B 0.9754 .
C35 H35C 0.9756 .
C36 H36A 0.9738 .
C36 H36B 0.9739 .
C36 H36C 0.9738 .
C37 H37 0.9400 .
C40 H40 0.9400 .
C41 H41A 0.9700 .
C41 H41B 0.9800 .
C41 H41C 0.9800 .
C42 H42A 0.9799 .
C42 H42B 0.9800 .
C42 H42C 0.9797 .
O10 C43 1.21(9) .
N11 C43 1.32(8) .
N11 C45 1.45(9) .
N11 C44 1.46(9) .

loop_
_geom_torsion_atom_site_label_1
_geom_torsion_atom_site_label_2
_geom_torsion_atom_site_label_3
_geom_torsion_atom_site_label_4
_geom_torsion
_geom_torsion_site_symmetry_1
_geom_torsion_site_symmetry_4
I5 Ag2 I1 Ag1 158.3(3) . .
I3 Ag2 I1 Ag1 15.7(2) . .
I12 Ag2 I1 Ag1 -89.5(2) 1_545 .
I5 Ag2 I1 Ag4 91.43(19) . .
I3 Ag2 I1 Ag4 -51.2(3) . .
I12 Ag2 I1 Ag4 -156.37(19) 1_545 .
I5 Ag2 I1 Ag3 28.78(18) . .
I3 Ag2 I1 Ag3 -113.9(3) . .
I12 Ag2 I1 Ag3 141.0(2) 1_545 .
I2 Ag1 I1 Ag2 -127.45(19) . .
I4 Ag1 I1 Ag2 105.5(2) . .
I3 Ag1 I1 Ag2 -15.08(19) . .
Ag10 Ag1 I1 Ag2 51.7(2) 1_545 .
I2 Ag1 I1 Ag4 -22.61(10) . .
I4 Ag1 I1 Ag4 -149.70(14) . .
I3 Ag1 I1 Ag4 89.75(14) . .
Ag10 Ag1 I1 Ag4 156.58(17) 1_545 .
I2 Ag1 I1 Ag3 -75.12(14) . .
I4 Ag1 I1 Ag3 157.79(14) . .
I3 Ag1 I1 Ag3 37.24(18) . .
Ag10 Ag1 I1 Ag3 104.07(18) 1_545 .
I2 Ag4 I1 Ag2 85.85(16) . .
I8 Ag4 I1 Ag2 -155.79(16) . .
I6 Ag4 I1 Ag2 -40.89(17) . .
I2 Ag4 I1 Ag1 22.45(10) . .
I8 Ag4 I1 Ag1 140.80(11) . .
I6 Ag4 I1 Ag1 -104.29(11) . .
I2 Ag4 I1 Ag3 150.56(11) . .
I8 Ag4 I1 Ag3 -91.09(11) . .
I6 Ag4 I1 Ag3 23.82(10) . .
I7 Ag3 I1 Ag2 -153.37(18) . .
I5 Ag3 I1 Ag2 -28.34(15) . .
I6 Ag3 I1 Ag2 81.83(15) . .
I7 Ag3 I1 Ag1 155.49(13) . .
I5 Ag3 I1 Ag1 -79.48(16) . .
I6 Ag3 I1 Ag1 30.70(16) . .
I7 Ag3 I1 Ag4 100.68(14) . .
I5 Ag3 I1 Ag4 -134.29(13) . .
I6 Ag3 I1 Ag4 -24.11(10) . .
I4 Ag1 I2 Ag4 140.52(16) . .
I3 Ag1 I2 Ag4 -91.36(14) . .
I1 Ag1 I2 Ag4 23.45(10) . .
Ag10 Ag1 I2 Ag4 -155.0(4) 1_545 .
I8 Ag4 I2 Ag1 -144.67(13) . .
I6 Ag4 I2 Ag1 93.71(14) . .
I1 Ag4 I2 Ag1 -22.99(10) . .
I5 Ag2 I3 Ag1 -145.0(3) . .
I1 Ag2 I3 Ag1 -15.6(2) . .
I12 Ag2 I3 Ag1 99.0(3) 1_545 .
I5 Ag2 I3 Ag9 92.4(3) . 1_545
I1 Ag2 I3 Ag9 -138.2(3) . 1_545
I12 Ag2 I3 Ag9 -23.6(3) 1_545 1_545
I5 Ag2 I3 Ag10 148.2(3) . 1_545
I1 Ag2 I3 Ag10 -82.4(3) . 1_545
I12 Ag2 I3 Ag10 32.2(2) 1_545 1_545
I2 Ag1 I3 Ag2 125.3(2) . .
I4 Ag1 I3 Ag2 -101.6(2) . .
I1 Ag1 I3 Ag2 15.2(2) . .
Ag10 Ag1 I3 Ag2 -83.9(2) 1_545 .
I2 Ag1 I3 Ag9 -171.94(17) . 1_545
I4 Ag1 I3 Ag9 -38.8(3) . 1_545
I1 Ag1 I3 Ag9 78.0(2) . 1_545
Ag10 Ag1 I3 Ag9 -21.2(2) 1_545 1_545
I2 Ag1 I3 Ag10 -150.8(2) . 1_545
I4 Ag1 I3 Ag10 -17.7(2) . 1_545
I1 Ag1 I3 Ag10 99.2(2) . 1_545
I2 Ag1 I4 Ag10 145.8(2) . 1_545
I3 Ag1 I4 Ag10 20.3(2) . 1_545
I1 Ag1 I4 Ag10 -98.8(2) . 1_545
I3 Ag2 I5 Ag3 102.9(3) . .
I1 Ag2 I5 Ag3 -29.91(17) . .
I12 Ag2 I5 Ag3 -145.5(2) 1_545 .
I7 Ag3 I5 Ag2 142.5(2) . .
I6 Ag3 I5 Ag2 -81.91(17) . .
I1 Ag3 I5 Ag2 28.87(16) . .
I7 Ag3 I6 Ag6 -25.76(15) . .
I5 Ag3 I6 Ag6 -162.98(15) . .
I1 Ag3 I6 Ag6 91.03(12) . .
I7 Ag3 I6 Ag4 -92.29(13) . .
I5 Ag3 I6 Ag4 130.49(17) . .
I1 Ag3 I6 Ag4 24.50(10) . .
I11 Ag6 I6 Ag3 178.25(11) . .
I8 Ag6 I6 Ag3 -49.59(14) . .
I9 Ag6 I6 Ag3 65.09(15) . .
I11 Ag6 I6 Ag4 -117.57(13) . .
I8 Ag6 I6 Ag4 14.59(12) . .
I9 Ag6 I6 Ag4 129.27(15) . .
I2 Ag4 I6 Ag3 -138.69(15) . .
I8 Ag4 I6 Ag3 97.12(12) . .
I1 Ag4 I6 Ag3 -24.47(11) . .
I2 Ag4 I6 Ag6 109.59(15) . .
I8 Ag4 I6 Ag6 -14.60(12) . .
I1 Ag4 I6 Ag6 -136.19(13) . .
I5 Ag3 I7 Ag5 163.82(18) . .
I6 Ag3 I7 Ag5 32.88(16) . .
I1 Ag3 I7 Ag5 -85.05(16) . .
I10 Ag5 I7 Ag3 164.86(17) . .
I8 Ag5 I7 Ag3 34.70(19) . .
I9 Ag5 I7 Ag3 -84.14(15) . .
I7 Ag5 I8 Ag4 -25.72(18) . .
I10 Ag5 I8 Ag4 -161.04(17) . .
I9 Ag5 I8 Ag4 94.02(13) . .
I7 Ag5 I8 Ag6 -93.82(15) . .
I10 Ag5 I8 Ag6 130.86(19) . .
I9 Ag5 I8 Ag6 25.92(11) . .
I2 Ag4 I8 Ag5 178.27(13) . .
I6 Ag4 I8 Ag5 -51.01(15) . .
I1 Ag4 I8 Ag5 64.86(14) . .
I2 Ag4 I8 Ag6 -116.13(14) . .
I6 Ag4 I8 Ag6 14.60(12) . .
I1 Ag4 I8 Ag6 130.46(12) . .
I11 Ag6 I8 Ag5 -144.02(17) . .
I6 Ag6 I8 Ag5 93.76(14) . .
I9 Ag6 I8 Ag5 -26.10(13) . .
I11 Ag6 I8 Ag4 107.59(15) . .
I6 Ag6 I8 Ag4 -14.62(12) . .
I9 Ag6 I8 Ag4 -134.49(14) . .
I11 Ag8 I9 Ag7 -127.91(19) . .
I14 Ag8 I9 Ag7 106.5(2) . .
I13 Ag8 I9 Ag7 -14.81(18) . .
I11 Ag8 I9 Ag6 -27.00(11) . .
I14 Ag8 I9 Ag6 -152.64(16) . .
I13 Ag8 I9 Ag6 86.10(13) . .
I11 Ag8 I9 Ag5 -77.77(15) . .
I14 Ag8 I9 Ag5 156.60(15) . .
I13 Ag8 I9 Ag5 35.33(16) . .
I10 Ag7 I9 Ag8 164.1(3) . .
I13 Ag7 I9 Ag8 15.6(2) . .
I12 Ag7 I9 Ag8 -91.2(2) . .
I10 Ag7 I9 Ag6 98.7(2) . .
I13 Ag7 I9 Ag6 -49.8(3) . .
I12 Ag7 I9 Ag6 -156.6(2) . .
I10 Ag7 I9 Ag5 34.63(19) . .
I13 Ag7 I9 Ag5 -113.9(3) . .
I12 Ag7 I9 Ag5 139.3(2) . .
I11 Ag6 I9 Ag8 26.67(10) . .
I8 Ag6 I9 Ag8 -103.86(13) . .
I6 Ag6 I9 Ag8 142.16(15) . .
I11 Ag6 I9 Ag7 92.69(17) . .
I8 Ag6 I9 Ag7 -37.83(18) . .
I6 Ag6 I9 Ag7 -151.82(18) . .
I11 Ag6 I9 Ag5 155.98(13) . .
I8 Ag6 I9 Ag5 25.46(12) . .
I6 Ag6 I9 Ag5 -88.52(15) . .
I7 Ag5 I9 Ag8 152.45(13) . .
I10 Ag5 I9 Ag8 -84.25(15) . .
I8 Ag5 I9 Ag8 25.67(16) . .
I7 Ag5 I9 Ag7 -156.21(17) . .
I10 Ag5 I9 Ag7 -32.92(15) . .
I8 Ag5 I9 Ag7 77.01(16) . .
I7 Ag5 I9 Ag6 101.32(13) . .
I10 Ag5 I9 Ag6 -135.39(14) . .
I8 Ag5 I9 Ag6 -25.46(11) . .
I13 Ag7 I10 Ag5 100.7(3) . .
I9 Ag7 I10 Ag5 -35.37(17) . .
I12 Ag7 I10 Ag5 -152.2(2) . .
I7 Ag5 I10 Ag7 149.6(2) . .
I8 Ag5 I10 Ag7 -75.0(2) . .
I9 Ag5 I10 Ag7 34.30(17) . .
I14 Ag8 I11 Ag6 142.50(19) . .
I13 Ag8 I11 Ag6 -85.83(15) . .
I9 Ag8 I11 Ag6 27.79(11) . .
I8 Ag6 I11 Ag8 91.87(15) . .
I6 Ag6 I11 Ag8 -147.08(12) . .
I9 Ag6 I11 Ag8 -27.25(10) . .
I14 Ag9 I12 Ag10 -165.2(5) . .
I3 Ag9 I12 Ag10 57.9(2) 1_565 .
I14 Ag9 I12 Ag2 111.8(5) . 1_565
I3 Ag9 I12 Ag2 -25.1(2) 1_565 1_565
I14 Ag9 I12 Ag7 -82.3(5) . .
I3 Ag9 I12 Ag7 140.8(2) 1_565 .
I4 Ag10 I12 Ag9 -160.7(4) 1_565 .
I13 Ag10 I12 Ag9 61.5(2) . .
I3 Ag10 I12 Ag9 -49.57(18) 1_565 .
Ag1 Ag10 I12 Ag9 -102.2(3) 1_565 .
I4 Ag10 I12 Ag2 -79.8(4) 1_565 1_565
I13 Ag10 I12 Ag2 142.4(2) . 1_565
I3 Ag10 I12 Ag2 31.35(18) 1_565 1_565
Ag1 Ag10 I12 Ag2 -21.3(2) 1_565 1_565
I4 Ag10 I12 Ag7 122.7(3) 1_565 .
I13 Ag10 I12 Ag7 -15.2(3) . .
I3 Ag10 I12 Ag7 -126.2(2) 1_565 .
Ag1 Ag10 I12 Ag7 -178.9(2) 1_565 .
I10 Ag7 I12 Ag9 174.6(2) . .
I13 Ag7 I12 Ag9 -48.3(2) . .
I9 Ag7 I12 Ag9 66.8(2) . .
I10 Ag7 I12 Ag10 -122.3(2) . .
I13 Ag7 I12 Ag10 14.9(3) . .
I9 Ag7 I12 Ag10 130.0(3) . .
I10 Ag7 I12 Ag2 -161.7(6) . 1_565
I13 Ag7 I12 Ag2 -24.5(7) . 1_565
I9 Ag7 I12 Ag2 90.6(6) . 1_565
I10 Ag7 I13 Ag10 92.9(3) . .
I9 Ag7 I13 Ag10 -133.2(3) . .
I12 Ag7 I13 Ag10 -14.9(3) . .
I10 Ag7 I13 Ag8 -149.4(4) . .
I9 Ag7 I13 Ag8 -15.47(19) . .
I12 Ag7 I13 Ag8 102.9(3) . .
I4 Ag10 I13 Ag7 -123.0(3) 1_565 .
I12 Ag10 I13 Ag7 16.7(3) . .
I3 Ag10 I13 Ag7 113.4(3) 1_565 .
Ag1 Ag10 I13 Ag7 165.7(5) 1_565 .
I4 Ag10 I13 Ag8 172.4(3) 1_565 .
I12 Ag10 I13 Ag8 -47.9(3) . .
I3 Ag10 I13 Ag8 48.8(3) 1_565 .
Ag1 Ag10 I13 Ag8 101.1(5) 1_565 .
I11 Ag8 I13 Ag7 127.0(2) . .
I14 Ag8 I13 Ag7 -98.7(3) . .
I9 Ag8 I13 Ag7 15.27(19) . .
I11 Ag8 I13 Ag10 -161.3(2) . .
I14 Ag8 I13 Ag10 -26.9(3) . .
I9 Ag8 I13 Ag10 87.0(2) . .
I12 Ag9 I14 Ag8 93.8(5) . .
I3 Ag9 I14 Ag8 -129.9(2) 1_565 .
I11 Ag8 I14 Ag9 157.7(2) . .
I13 Ag8 I14 Ag9 29.5(3) . .
I9 Ag8 I14 Ag9 -86.9(2) . .
N1 C1 C2 C3 9(6) . .
C1 C2 C3 C4 -7(5) . .
C1 C2 C3 C6 -177(3) . .
C2 C3 C4 C5 2(6) . .
C6 C3 C4 C5 173(3) . .
C3 C4 C5 N1 1(6) . .
C4 C3 C6 C7 -164(4) . .
C2 C3 C6 C7 7(5) . .
C4 C3 C6 C9 39(4) . .
C2 C3 C6 C9 -151(3) . .
C9 C6 C7 C8 -18(5) . .
C3 C6 C7 C8 -176(4) . .
C6 C7 C8 N2 14(7) . .
C7 C6 C9 C10 14(6) . .
C3 C6 C9 C10 173(3) . .
C6 C9 C10 N2 -5(6) . .
N3 C11 C12 C13 -5(6) . .
C11 C12 C13 C14 9(6) . .
C11 C12 C13 C16 -180(4) . .
C12 C13 C14 C15 -9(6) . .
C16 C13 C14 C15 180(4) . .
C13 C14 C15 N3 4(6) . .
C14 C13 C16 C17 -161(4) . .
C12 C13 C16 C17 28(6) . .
C14 C13 C16 C19 27(7) . .
C12 C13 C16 C19 -144(4) . .
C19 C16 C17 C18 -4(6) . .
C13 C16 C17 C18 -177(4) . .
C16 C17 C18 N4 -7(6) . .
C17 C16 C19 C20A 34(7) . .
C13 C16 C19 C20A -153(5) . .
C17 C16 C19 C20B -16(7) . .
C13 C16 C19 C20B 156(5) . .
C20B C19 C20A N4 58(4) . .
C16 C19 C20A N4 -47(8) . .
C20A C19 C20B N4 -59(4) . .
C16 C19 C20B N4 43(8) . .
C2 C1 N1 C5 -6(6) . .
C2 C1 N1 Mn1 177(3) . .
C4 C5 N1 C1 1(6) . .
C4 C5 N1 Mn1 178(3) . .
O2 Mn1 N1 C1 96(3) . .
O4 Mn1 N1 C1 -29(11) . .
O1 Mn1 N1 C1 10(3) . .
O3 Mn1 N1 C1 -178(3) . .
N3 Mn1 N1 C1 -85(3) . .
O2 Mn1 N1 C5 -81(3) . .
O4 Mn1 N1 C5 154(8) . .
O1 Mn1 N1 C5 -167(3) . .
O3 Mn1 N1 C5 5(3) . .
N3 Mn1 N1 C5 98(3) . .
C7 C8 N2 C10 -4(7) . .
C7 C8 N2 Mn2 179(4) . .
C9 C10 N2 C8 -1(6) . .
C9 C10 N2 Mn2 176(3) . .
O6 Mn2 N2 C8 -46(4) . .
O7 Mn2 N2 C8 138(4) . .
O5 Mn2 N2 C8 146(26) . .
O8 Mn2 N2 C8 49(4) . .
N4 Mn2 N2 C8 -137(4) 1_545 .
O6 Mn2 N2 C10 137(4) . .
O7 Mn2 N2 C10 -39(3) . .
O5 Mn2 N2 C10 -31(29) . .
O8 Mn2 N2 C10 -128(3) . .
N4 Mn2 N2 C10 46(3) 1_545 .
C14 C15 N3 C11 1(6) . .
C14 C15 N3 Mn1 180(3) . .
C12 C11 N3 C15 0(6) . .
C12 C11 N3 Mn1 -179(3) . .
O2 Mn1 N3 C15 -61(52) . .
O4 Mn1 N3 C15 102(3) . .
O1 Mn1 N3 C15 -175(3) . .
O3 Mn1 N3 C15 10(3) . .
N1 Mn1 N3 C15 -83(3) . .
O2 Mn1 N3 C11 118(51) . .
O4 Mn1 N3 C11 -79(3) . .
O1 Mn1 N3 C11 5(3) . .
O3 Mn1 N3 C11 -171(3) . .
N1 Mn1 N3 C11 96(3) . .
C17 C18 N4 C20B 42(6) . .
C17 C18 N4 C20A -13(7) . .
C17 C18 N4 Mn2 174(3) . 1_565
C19 C20B N4 C18 -59(8) . .
C19 C20B N4 C20A 58(4) . .
C19 C20B N4 Mn2 170(4) . 1_565
C19 C20A N4 C18 39(8) . .
C19 C20A N4 C20B -59(4) . .
C19 C20A N4 Mn2 -150(4) . 1_565
O2 Mn1 O1 C21 9(3) . .
O4 Mn1 O1 C21 -86(3) . .
O3 Mn1 O1 C21 -23(8) . .
N1 Mn1 O1 C21 98(3) . .
N3 Mn1 O1 C21 -172(3) . .
O4 Mn1 O2 C24 -103(3) . .
O1 Mn1 O2 C24 173(3) . .
O3 Mn1 O2 C24 -12(3) . .
N1 Mn1 O2 C24 82(3) . .
N3 Mn1 O2 C24 59(53) . .
O2 Mn1 O3 S1 -84.4(19) . .
O4 Mn1 O3 S1 9.7(19) . .
O1 Mn1 O3 S1 -53(6) . .
N1 Mn1 O3 S1 -173.6(19) . .
N3 Mn1 O3 S1 96.5(19) . .
O2 Mn1 O4 S2 -30.9(17) . .
O1 Mn1 O4 S2 54.8(17) . .
O3 Mn1 O4 S2 -117.0(17) . .
N1 Mn1 O4 S2 94(10) . .
N3 Mn1 O4 S2 149.4(17) . .
O6 Mn2 O5 C31A 111(7) . .
O7 Mn2 O5 C31A -73(7) . .
N2 Mn2 O5 C31A -81(31) . .
O8 Mn2 O5 C31A 16(7) . .
N4 Mn2 O5 C31A -158(7) 1_545 .
O6 Mn2 O5 C31B 158(8) . .
O7 Mn2 O5 C31B -26(8) . .
N2 Mn2 O5 C31B -34(32) . .
O8 Mn2 O5 C31B 63(8) . .
N4 Mn2 O5 C31B -111(8) 1_545 .
O7 Mn2 O6 C34 -175(23) . .
N2 Mn2 O6 C34 124(5) . .
O5 Mn2 O6 C34 -57(5) . .
O8 Mn2 O6 C34 32(5) . .
N4 Mn2 O6 C34 -150(5) 1_545 .
O6 Mn2 O7 C37 -167(25) . .
N2 Mn2 O7 C37 -106(4) . .
O5 Mn2 O7 C37 74(4) . .
O8 Mn2 O7 C37 -15(4) . .
N4 Mn2 O7 C37 168(4) 1_545 .
Mn1 O3 S1 C28 135.8(19) . .
Mn1 O3 S1 C27 -116.0(18) . .
Mn1 O4 S2 C29 120(2) . .
Mn1 O4 S2 C30 -137.5(18) . .
Mn1 O1 C21 N5 168(2) . .
C22 N5 C21 O1 -33(6) . .
C23 N5 C21 O1 169(5) . .
Mn1 O2 C24 N6 176(3) . .
C26 N6 C24 O2 162(4) . .
C25 N6 C24 O2 -20(6) . .
C31B O5 C31A N7 60(2) . .
Mn2 O5 C31A N7 -176(5) . .
C31B N7 C31A O5 -59(2) . .
C32A N7 C31A O5 -33(11) . .
C33B N7 C31A O5 76(8) . .
C32B N7 C31A O5 -84(18) . .
C33A N7 C31A O5 -176(8) . .
C31A O5 C31B N7 -57(2) . .
Mn2 O5 C31B N7 -139(5) . .
C31A N7 C31B O5 56(2) . .
C32A N7 C31B O5 -101(8) . .
C33B N7 C31B O5 3(10) . .
C32B N7 C31B O5 -135(9) . .
C33A N7 C31B O5 146(7) . .
Mn2 O6 C34 N8 141(3) . .
C35 N8 C34 O6 102(5) . .
C36 N8 C34 O6 -108(7) . .
Mn2 O7 C37 N9 -178(3) . .
C39B N9 C37 O7 -161(6) . .
C38B N9 C37 O7 -8(7) . .
C38A N9 C37 O7 40(6) . .
C39A N9 C37 O7 -103(6) . .
C41 N10 C40 O9 -131(6) . .
C42 N10 C40 O9 2(7) . .
C45 N11 C43 O10 -20(11) . .
C44 N11 C43 O10 132(7) . .
